data_7118546
loop_
_publ_author_name
'Lama, Prem'
'Alimi, Lukman O.'
'Das, Raj Kumar'
'Barbour, Leonard J.'

_publ_section_title
;
 Hydration-dependent anomalous thermal expansion behaviour in a
 coordination polymer.
;
_journal_issue 15
_journal_name_full 'Chemical communications (Cambridge, England)'
_journal_page_first 3231
_journal_page_last 3234
_journal_paper_doi 10.1039/c6cc00158k
_journal_volume 52
_journal_year 2016
_chemical_formula_moiety 'C22 H18 N2 O6 Zn'
_chemical_formula_sum 'C22 H18 N2 O6 Zn'
_chemical_formula_weight 471.75
_chemical_name_systematic
; 
 ? 
;
_space_group_IT_number 33
_symmetry_cell_setting orthorhombic
_symmetry_space_group_name_Hall 'P 2c -2n'
_symmetry_space_group_name_H-M 'P n a 21'
_atom_sites_solution_hydrogens geom
_atom_sites_solution_primary direct
_atom_sites_solution_secondary difmap
_audit_creation_method SHELXL-97
_audit_update_record
;
2015-12-09 deposited with the CCDC.
2016-01-20 downloaded from the CCDC.
;
_cell_angle_alpha 90.00
_cell_angle_beta 90.00
_cell_angle_gamma 90.00
_cell_formula_units_Z 4
_cell_length_a 18.9732(17)
_cell_length_b 7.7530(7)
_cell_length_c 13.6972(12)
_cell_measurement_reflns_used 3511
_cell_measurement_temperature 100(2)
_cell_measurement_theta_max 25.87
_cell_measurement_theta_min 2.61
_cell_volume 2014.8(3)
_computing_cell_refinement 'SAINT (Bruker, 2009)'
_computing_data_reduction SAINT
_computing_molecular_graphics 'X-Seed (Barbour 2001)'
_computing_structure_refinement 'SHELXL-97 (Sheldrick, 1997)'
_computing_structure_solution 'SHELXS-97 (Sheldrick, 1990)'
_diffrn_ambient_temperature 100(2)
_diffrn_measured_fraction_theta_full 0.999
_diffrn_measured_fraction_theta_max 0.999
_diffrn_measurement_device_type 'CCD area detector'
_diffrn_measurement_method 'phi and omega scans'
_diffrn_radiation_monochromator graphite
_diffrn_radiation_source 'fine-focus sealed tube'
_diffrn_radiation_type MoK\a
_diffrn_radiation_wavelength 0.71073
_diffrn_reflns_av_R_equivalents 0.0326
_diffrn_reflns_av_sigmaI/netI 0.0504
_diffrn_reflns_limit_h_max 23
_diffrn_reflns_limit_h_min -18
_diffrn_reflns_limit_k_max 7
_diffrn_reflns_limit_k_min -9
_diffrn_reflns_limit_l_max 16
_diffrn_reflns_limit_l_min -16
_diffrn_reflns_number 10386
_diffrn_reflns_theta_full 25.96
_diffrn_reflns_theta_max 25.96
_diffrn_reflns_theta_min 2.15
_exptl_absorpt_coefficient_mu 1.262
_exptl_absorpt_correction_T_max 0.7991
_exptl_absorpt_correction_T_min 0.5446
_exptl_absorpt_correction_type multi-scan
_exptl_absorpt_process_details SADABS
_exptl_crystal_colour colorless
_exptl_crystal_density_diffrn 1.555
_exptl_crystal_density_method 'not measured'
_exptl_crystal_description block
_exptl_crystal_F_000 968
_exptl_crystal_size_max 0.548
_exptl_crystal_size_mid 0.208
_exptl_crystal_size_min 0.186
_refine_diff_density_max 0.669
_refine_diff_density_min -0.251
_refine_diff_density_rms 0.057
_refine_ls_abs_structure_details 'Flack H D (1983), Acta Cryst. A39, 876-881'
_refine_ls_abs_structure_Flack 0.00
_refine_ls_extinction_method none
_refine_ls_goodness_of_fit_ref 1.059
_refine_ls_hydrogen_treatment mixed
_refine_ls_matrix_type full
_refine_ls_number_parameters 280
_refine_ls_number_reflns 3896
_refine_ls_number_restraints 1
_refine_ls_restrained_S_all 1.059
_refine_ls_R_factor_all 0.0409
_refine_ls_R_factor_gt 0.0354
_refine_ls_shift/su_max 0.000
_refine_ls_shift/su_mean 0.000
_refine_ls_structure_factor_coef Fsqd
_refine_ls_weighting_details 'calc w=1/[\s^2^(Fo^2^)+(0.0437P)^2^+0.5124P] where P=(Fo^2^+2Fc^2^)/3'
_refine_ls_weighting_scheme calc
_refine_ls_wR_factor_gt 0.0854
_refine_ls_wR_factor_ref 0.0881
_reflns_number_gt 3529
_reflns_number_total 3896
_reflns_threshold_expression >2sigma(I)
_cod_data_source_file c6cc00158k2.cif
_cod_data_source_block LJB_1_100K
_cod_depositor_comments 'Adding full bibliography for 7118534--7118552.cif.'
_cod_original_sg_symbol_Hall P2c-2n
_cod_original_sg_symbol_H-M Pna21
_cod_database_code 7118546

loop_
_symmetry_equiv_pos_as_xyz
'x, y, z'
'-x, -y, z+1/2'
'-x+1/2, y+1/2, z+1/2'
'x+1/2, -y+1/2, z'

loop_
_atom_site_label
_atom_site_type_symbol
_atom_site_fract_x
_atom_site_fract_y
_atom_site_fract_z
_atom_site_U_iso_or_equiv
_atom_site_adp_type
_atom_site_occupancy
_atom_site_symmetry_multiplicity
_atom_site_calc_flag
_atom_site_refinement_flags
Zn1 Zn 0.391383(17) 1.06107(4) 0.79732(3) 0.00912(11) Uani 1 1 d .
O1 O 0.47157(13) 0.9432(3) 0.85724(17) 0.0126(5) Uani 1 1 d .
O2 O 0.49815(14) 0.7705(3) 0.73162(19) 0.0202(6) Uani 1 1 d .
O3 O 0.76456(13) 0.6646(4) 0.71963(19) 0.0229(6) Uani 1 1 d .
O4 O 0.80919(13) 0.5491(3) 0.85581(18) 0.0140(6) Uani 1 1 d .
O5 O 0.69756(14) 0.7296(4) 1.17294(18) 0.0196(6) Uani 1 1 d .
O6 O 0.59671(13) 0.8782(3) 1.16211(18) 0.0140(5) Uani 1 1 d .
N1 N 0.39830(15) 1.2741(4) 0.8867(2) 0.0125(6) Uani 1 1 d .
N2 N 0.32511(16) 1.7903(4) 1.5485(2) 0.0176(7) Uani 1 1 d .
H2 H 0.3141 1.7911 1.6109 0.021 Uiso 1 1 calc R
C1 C 0.51120(17) 0.8346(4) 0.8116(3) 0.0129(8) Uani 1 1 d .
C2 C 0.57783(18) 0.7868(4) 0.8656(3) 0.0102(7) Uani 1 1 d .
C3 C 0.63660(17) 0.7296(4) 0.8155(2) 0.0102(8) Uani 1 1 d .
H3 H 0.6351 0.7214 0.7463 0.012 Uiso 1 1 calc R
C4 C 0.69820(18) 0.6837(5) 0.8650(3) 0.0125(7) Uani 1 1 d .
C5 C 0.76175(16) 0.6289(4) 0.8076(3) 0.0131(7) Uani 1 1 d .
C6 C 0.70027(18) 0.6950(4) 0.9661(2) 0.0103(7) Uani 1 1 d .
H6 H 0.7410 0.6578 1.0005 0.012 Uiso 1 1 calc R
C7 C 0.64274(18) 0.7606(4) 1.0172(2) 0.0113(7) Uani 1 1 d .
C8 C 0.64773(18) 0.7875(4) 1.1262(3) 0.0126(8) Uani 1 1 d .
C9 C 0.58227(19) 0.8076(5) 0.9668(2) 0.0111(7) Uani 1 1 d .
H9 H 0.5434 0.8546 1.0015 0.013 Uiso 1 1 calc R
C10 C 0.38668(18) 1.4373(5) 0.8571(3) 0.0138(8) Uani 1 1 d .
H10 H 0.3762 1.4578 0.7902 0.017 Uiso 1 1 calc R
C11 C 0.38944(19) 1.5761(5) 0.9203(3) 0.0153(8) Uani 1 1 d .
H11 H 0.3797 1.6890 0.8970 0.018 Uiso 1 1 calc R
C12 C 0.40648(19) 1.5504(5) 1.0177(3) 0.0145(8) Uani 1 1 d .
C13 C 0.42048(19) 1.3817(5) 1.0478(3) 0.0146(8) Uani 1 1 d .
H13 H 0.4333 1.3585 1.1135 0.018 Uiso 1 1 calc R
C14 C 0.41543(19) 1.2495(5) 0.9810(3) 0.0138(8) Uani 1 1 d .
H14 H 0.4245 1.1352 1.0026 0.017 Uiso 1 1 calc R
C15 C 0.4093(2) 1.7004(5) 1.0878(3) 0.0190(9) Uani 1 1 d .
H15A H 0.3821 1.7973 1.0595 0.023 Uiso 1 1 calc R
H15B H 0.4589 1.7386 1.0939 0.023 Uiso 1 1 calc R
C16 C 0.3806(2) 1.6626(5) 1.1901(3) 0.0175(8) Uani 1 1 d .
H16A H 0.3321 1.6160 1.1852 0.021 Uiso 1 1 calc R
H16B H 0.4105 1.5753 1.2226 0.021 Uiso 1 1 calc R
C17 C 0.3802(2) 1.8284(5) 1.2494(3) 0.0210(10) Uani 1 1 d .
H17A H 0.4277 1.8808 1.2468 0.025 Uiso 1 1 calc R
H17B H 0.3467 1.9106 1.2192 0.025 Uiso 1 1 calc R
C18 C 0.3598(2) 1.8022(5) 1.3551(3) 0.0165(9) Uani 1 1 d .
C19 C 0.2914(2) 1.8332(6) 1.3853(3) 0.0252(9) Uani 1 1 d .
H19 H 0.2557 1.8589 1.3389 0.030 Uiso 1 1 calc R
C20 C 0.2756(2) 1.8263(6) 1.4833(3) 0.0257(10) Uani 1 1 d .
H20 H 0.2287 1.8476 1.5044 0.031 Uiso 1 1 calc R
C21 C 0.3911(2) 1.7530(6) 1.5223(3) 0.0202(10) Uani 1 1 d .
H21 H 0.4253 1.7239 1.5703 0.024 Uiso 1 1 calc R
C22 C 0.4090(2) 1.7571(6) 1.4252(3) 0.0231(9) Uani 1 1 d .
H22 H 0.4556 1.7286 1.4059 0.028 Uiso 1 1 calc R

loop_
_atom_site_aniso_label
_atom_site_aniso_U_11
_atom_site_aniso_U_22
_atom_site_aniso_U_33
_atom_site_aniso_U_23
_atom_site_aniso_U_13
_atom_site_aniso_U_12
Zn1 0.00855(17) 0.01253(18) 0.00628(17) 0.0007(2) 0.0000(2) 0.00001(14)
O1 0.0111(13) 0.0173(14) 0.0095(12) 0.0000(10) -0.0009(10) 0.0029(10)
O2 0.0182(14) 0.0323(16) 0.0099(12) -0.0072(12) -0.0045(11) 0.0058(12)
O3 0.0193(14) 0.0397(18) 0.0097(14) 0.0058(12) 0.0065(11) 0.0076(13)
O4 0.0109(13) 0.0190(14) 0.0122(13) -0.0025(10) -0.0002(10) 0.0032(11)
O5 0.0169(14) 0.0312(16) 0.0107(13) 0.0013(11) -0.0031(11) 0.0076(12)
O6 0.0148(13) 0.0191(14) 0.0081(12) -0.0060(11) 0.0013(10) 0.0021(11)
N1 0.0093(15) 0.0161(17) 0.0120(16) -0.0015(12) 0.0009(12) 0.0017(12)
N2 0.0171(17) 0.0262(19) 0.0095(15) -0.0010(13) 0.0033(12) -0.0047(14)
C1 0.0109(16) 0.0120(16) 0.016(2) -0.0013(16) 0.0024(14) 0.0018(13)
C2 0.0130(18) 0.0096(17) 0.0081(16) -0.0006(13) -0.0009(14) -0.0006(14)
C3 0.0095(15) 0.0139(17) 0.007(2) 0.0004(13) -0.0013(13) -0.0007(13)
C4 0.0101(17) 0.0155(18) 0.0118(17) 0.0005(14) 0.0010(14) 0.0008(15)
C5 0.0093(15) 0.0145(16) 0.016(2) -0.0003(18) 0.0003(16) -0.0002(13)
C6 0.0069(17) 0.0124(18) 0.0116(18) 0.0015(14) -0.0005(13) 0.0011(14)
C7 0.0115(18) 0.0125(18) 0.0100(17) -0.0011(13) -0.0024(14) -0.0009(14)
C8 0.0133(19) 0.0139(19) 0.0105(17) -0.0006(14) 0.0026(14) -0.0039(15)
C9 0.0106(17) 0.0116(18) 0.0111(18) -0.0012(13) 0.0012(14) -0.0009(14)
C10 0.0120(19) 0.017(2) 0.012(2) 0.0041(14) -0.0001(13) 0.0005(14)
C11 0.017(2) 0.0130(19) 0.016(2) 0.0034(15) 0.0014(14) 0.0002(15)
C12 0.0119(18) 0.019(2) 0.0123(18) -0.0010(14) 0.0036(14) -0.0051(16)
C13 0.0145(18) 0.0200(19) 0.0093(17) 0.0000(15) 0.0005(14) 0.0002(16)
C14 0.0127(18) 0.018(2) 0.0107(17) 0.0049(16) 0.0025(14) 0.0052(15)
C15 0.027(2) 0.018(2) 0.0120(19) -0.0015(16) 0.0039(17) -0.0059(18)
C16 0.020(2) 0.020(2) 0.0123(18) 0.0004(16) 0.0055(15) -0.0052(16)
C17 0.032(2) 0.015(2) 0.016(2) -0.0047(16) 0.0056(17) -0.0051(18)
C18 0.018(2) 0.020(2) 0.012(2) -0.0043(15) -0.0004(16) -0.0077(17)
C19 0.018(2) 0.043(3) 0.015(2) -0.0025(18) -0.0042(16) 0.0001(19)
C20 0.013(2) 0.049(3) 0.0145(19) -0.0035(19) 0.0032(15) -0.0014(19)
C21 0.018(2) 0.027(3) 0.016(2) 0.0027(17) -0.0008(16) 0.0011(17)
C22 0.015(2) 0.035(3) 0.019(2) -0.0018(19) 0.0062(16) 0.0050(18)

loop_
_atom_type_symbol
_atom_type_description
_atom_type_scat_dispersion_real
_atom_type_scat_dispersion_imag
_atom_type_scat_source
C C 0.0033 0.0016 'International Tables Vol C Tables 4.2.6.8 and 6.1.1.4'
H H 0.0000 0.0000 'International Tables Vol C Tables 4.2.6.8 and 6.1.1.4'
N N 0.0061 0.0033 'International Tables Vol C Tables 4.2.6.8 and 6.1.1.4'
O O 0.0106 0.0060 'International Tables Vol C Tables 4.2.6.8 and 6.1.1.4'
Zn Zn 0.2839 1.4301 'International Tables Vol C Tables 4.2.6.8 and 6.1.1.4'

loop_
_geom_angle_atom_site_label_1
_geom_angle_atom_site_label_2
_geom_angle_atom_site_label_3
_geom_angle
_geom_angle_site_symmetry_1
_geom_angle_site_symmetry_3
O6 Zn1 O4 126.61(10) 2_674 4_465
O6 Zn1 O1 115.27(10) 2_674 .
O4 Zn1 O1 104.19(10) 4_465 .
O6 Zn1 N1 111.62(11) 2_674 .
O4 Zn1 N1 99.09(11) 4_465 .
O1 Zn1 N1 94.34(11) . .
C1 O1 Zn1 123.7(2) . .
C5 O4 Zn1 124.3(2) . 4_565
C8 O6 Zn1 114.3(2) . 2_675
C14 N1 C10 117.5(3) . .
C14 N1 Zn1 118.2(3) . .
C10 N1 Zn1 124.3(3) . .
C20 N2 C21 122.0(3) . .
O2 C1 O1 125.4(3) . .
O2 C1 C2 120.4(3) . .
O1 C1 C2 114.2(3) . .
C3 C2 C9 118.7(3) . .
C3 C2 C1 120.7(3) . .
C9 C2 C1 120.5(3) . .
C2 C3 C4 121.0(3) . .
C6 C4 C3 119.5(3) . .
C6 C4 C5 121.2(3) . .
C3 C4 C5 119.3(3) . .
O3 C5 O4 125.6(3) . .
O3 C5 C4 118.8(3) . .
O4 C5 C4 115.7(3) . .
C4 C6 C7 120.2(3) . .
C9 C7 C6 119.5(3) . .
C9 C7 C8 120.5(3) . .
C6 C7 C8 119.9(3) . .
O5 C8 O6 125.3(3) . .
O5 C8 C7 120.9(3) . .
O6 C8 C7 113.8(3) . .
C7 C9 C2 120.9(3) . .
N1 C10 C11 122.4(3) . .
C10 C11 C12 120.0(3) . .
C11 C12 C13 117.5(3) . .
C11 C12 C15 120.6(3) . .
C13 C12 C15 121.8(3) . .
C14 C13 C12 119.2(3) . .
N1 C14 C13 123.3(4) . .
C12 C15 C16 114.9(3) . .
C17 C16 C15 109.2(3) . .
C18 C17 C16 113.6(4) . .
C19 C18 C22 118.0(4) . .
C19 C18 C17 120.2(4) . .
C22 C18 C17 121.7(4) . .
C20 C19 C18 119.3(4) . .
N2 C20 C19 120.8(4) . .
N2 C21 C22 119.1(4) . .
C21 C22 C18 120.8(4) . .

loop_
_geom_bond_atom_site_label_1
_geom_bond_atom_site_label_2
_geom_bond_distance
_geom_bond_site_symmetry_2
Zn1 O6 1.924(2) 2_674
Zn1 O4 1.950(2) 4_465
Zn1 O1 1.955(2) .
Zn1 N1 2.060(3) .
O1 C1 1.291(4) .
O2 C1 1.228(4) .
O3 C5 1.238(5) .
O4 C5 1.276(4) .
O4 Zn1 1.950(2) 4_565
O5 C8 1.227(4) .
O6 C8 1.294(4) .
O6 Zn1 1.924(2) 2_675
N1 C14 1.345(5) .
N1 C10 1.347(5) .
N2 C20 1.325(5) .
N2 C21 1.334(5) .
C1 C2 1.510(5) .
C2 C3 1.382(5) .
C2 C9 1.398(5) .
C3 C4 1.398(5) .
C4 C6 1.388(5) .
C4 C5 1.501(5) .
C6 C7 1.393(5) .
C7 C9 1.388(5) .
C7 C8 1.510(5) .
C10 C11 1.382(5) .
C11 C12 1.388(5) .
C12 C13 1.397(5) .
C12 C15 1.508(5) .
C13 C14 1.378(5) .
C15 C16 1.532(5) .
C16 C17 1.521(5) .
C17 C18 1.512(5) .
C18 C19 1.382(5) .
C18 C22 1.384(6) .
C19 C20 1.376(5) .
C21 C22 1.374(6) .
